data_7713470
loop_
_publ_author_name
'Nolan, Steven P.'
'Cavallo, Luigi'
'Cazin, Catherine'
'Dereli, Busra'
'Saab, Marina'
'Tzouras, Nikolaos V.'
'Van Hecke, Kristof'
'Vanden Broeck, Sofie'
'Ritacco, Ida'
'Vougioukalakis, Georgios C.'
'Danopoulos, Andreas'
'Braunstein, Pierre'

_publ_section_title
;
 Gold complexes with remote-substituted amino N-heterocyclic carbenes
;
_journal_name_full 'Dalton Transactions'
_journal_paper_doi 10.1039/D3DT02086J
_journal_year 2023
_chemical_formula_moiety 'C57 H79 Au N5, C F3 O3 S, 2(C H2 Cl2)'
_chemical_formula_sum 'C60 H83 Au Cl4 F3 N5 O3 S'
_chemical_formula_weight 1350.14
_space_group_crystal_system triclinic
_space_group_IT_number 2
_space_group_name_Hall '-P 1'
_space_group_name_H-M_alt 'P -1'
_atom_sites_solution_hydrogens geom
_atom_sites_solution_primary direct
_audit_creation_date 2021-04-19
_audit_creation_method
;
Olex2 1.2
(compiled May 18 2018 14:05:52 for OlexSys, GUI svn.r5506)
;
_audit_update_record
;
2022-06-16 deposited with the CCDC.	2023-07-13 downloaded from the CCDC.
;
_cell_angle_alpha 104.3670(10)
_cell_angle_beta 99.5440(10)
_cell_angle_gamma 104.338(2)
_cell_formula_units_Z 2
_cell_length_a 10.6478(2)
_cell_length_b 16.0960(3)
_cell_length_c 20.9235(3)
_cell_measurement_reflns_used 30161
_cell_measurement_temperature 100(2)
_cell_measurement_theta_max 73.6480
_cell_measurement_theta_min 2.9550
_cell_volume 3265.51(11)
_computing_cell_refinement 'CrysAlisPro 1.171.40.67a (Rigaku OD, 2019)'
_computing_data_collection 'CrysAlisPro 1.171.40.67a (Rigaku OD, 2019)'
_computing_data_reduction 'CrysAlisPro 1.171.40.67a (Rigaku OD, 2019)'
_computing_molecular_graphics 'Olex2 (Dolomanov et al., 2009)'
_computing_publication_material 'Olex2 (Dolomanov et al., 2009)'
_computing_structure_refinement 'ShelXL (Sheldrick, 2015)'
_computing_structure_solution 'ShelXT (Sheldrick, 2015)'
_diffrn_ambient_temperature 100(2)
_diffrn_detector_area_resol_mean 10.4839
_diffrn_detector_type Atlas
_diffrn_measured_fraction_theta_full 0.999
_diffrn_measured_fraction_theta_max 0.985
_diffrn_measurement_details
;
List of Runs (angles in degrees, time in seconds):

  # Type    Start    End  Width  t~exp~   \w     \q     \k     \f   Frames
#--------------------------------------------------------------------------
  1  \w    -66.00  33.00   1.00    1.00    --  -41.68  38.00  90.00   99
  2  \w    -74.00  34.00   1.00    1.00    --  -41.68  77.00-180.00  108
  3  \w   -116.00 -17.00   1.00    1.00    --  -41.68 -38.00 -90.00   99
  4  \w     10.00  36.00   1.00    1.00    --   41.68  75.00 -77.88   26
  5  \w      8.00  42.00   1.00    1.00    --   41.68  82.00  14.86   34
  6  \w     33.00 132.00   1.00    3.00    --  106.01 -45.00 -90.00   99
  7  \w     23.00 107.00   1.00    3.00    --  106.01 -94.00-120.00   84
  8  \w    103.00 178.00   1.00    3.00    --  106.01  77.00   0.00   75
  9  \w     34.00 135.00   1.00    3.00    --  106.01 -61.00  90.00  101
 10  \w     23.00 107.00   1.00    3.00    --  106.01 -94.00 -60.00   84
 11  \w     33.00 132.00   1.00    3.00    --  106.01 -45.00  60.00   99
 12  \w     33.00 112.00   1.00    3.00    --  106.01-125.00  60.00   79
 13  \w    103.00 178.00   1.00    3.00    --  106.01  77.00-150.00   75
 14  \w     23.00 107.00   1.00    3.00    --  106.01 -94.00  60.00   84
 15  \w     23.00 107.00   1.00    3.00    --  106.01 -94.00 150.00   84
 16  \w     53.00 178.00   1.00    3.00    --  106.01  15.00 -30.00  125
 17  \w    -87.00  -6.00   1.00    1.00    --  -41.68 125.00-120.00   81
 18  \w   -116.00 -17.00   1.00    1.00    --  -41.68 -38.00  90.00   99
 19  \w      7.00  33.00   1.00    1.00    --   41.68  84.00  72.16   26
 20  \w      9.00  42.00   1.00    1.00    --   41.68  80.00-127.94   33
 21  \w      9.00  42.00   1.00    1.00    --   41.68  80.00 117.97   33
 22  \w     77.00 178.00   1.00    3.00    --  106.01  61.00  30.00  101
 23  \w     76.00 178.00   1.00    3.00    --  106.01  65.00 -48.96  102
 24  \w     53.00 178.00   1.00    3.00    --  106.01  15.00 150.00  125
 25  \w     77.00 178.00   1.00    3.00    --  106.01  61.00-120.00  101
 26  \w     77.00 178.00   1.00    3.00    --  106.01  61.00 150.00  101
 27  \w     75.00 178.00   1.00    3.00    --  106.01  69.00 -20.65  103
 28  \w     77.00 178.00   1.00    3.00    --  106.01  61.00  60.00  101
 29  \w     77.00 178.00   1.00    3.00    --  106.01  61.00 120.00  101
 30  \w     76.00 178.00   1.00    3.00    --  106.01  64.00 -77.10  102
 31  \w     80.00 178.00   1.00    3.00    --  106.01  45.00-150.00   98
 32  \w   -116.00 -17.00   1.00    1.00    --  -41.68 -38.00   0.00   99
 33  \w   -116.00 -17.00   1.00    1.00    --  -41.68 -38.00-180.00   99
 34  \w     10.00  36.00   1.00    1.00    --   41.68  75.00-167.38   26
 35  \w      8.00  42.00   1.00    1.00    --   41.68  82.00 175.75   34
 36  \w      7.00  33.00   1.00    1.00    --   41.68  84.00 -34.48   26
 37  \w     74.00 116.00   1.00    3.00    --  106.01  74.00  83.93   42
;
_diffrn_measurement_device 'four-circle diffractometer'
_diffrn_measurement_device_type 'SuperNova, Dual, Cu at home/near, Atlas'
_diffrn_measurement_method '\w scans'
_diffrn_radiation_type CuK\a
_diffrn_radiation_wavelength 1.54184
_diffrn_reflns_av_R_equivalents 0.0589
_diffrn_reflns_av_unetI/netI 0.0384
_diffrn_reflns_Laue_measured_fraction_full 0.999
_diffrn_reflns_Laue_measured_fraction_max 0.985
_diffrn_reflns_limit_h_max 13
_diffrn_reflns_limit_h_min -13
_diffrn_reflns_limit_k_max 19
_diffrn_reflns_limit_k_min -20
_diffrn_reflns_limit_l_max 25
_diffrn_reflns_limit_l_min -26
_diffrn_reflns_number 61997
_diffrn_reflns_point_group_measured_fraction_full 0.999
_diffrn_reflns_point_group_measured_fraction_max 0.985
_diffrn_reflns_theta_full 67.684
_diffrn_reflns_theta_max 73.844
_diffrn_reflns_theta_min 2.973
_exptl_absorpt_coefficient_mu 6.464
_exptl_absorpt_correction_T_max 1.00000
_exptl_absorpt_correction_T_min 0.62034
_exptl_absorpt_correction_type multi-scan
_exptl_absorpt_process_details
;
CrysAlisPro 1.171.40.67a (Rigaku Oxford Diffraction, 2019)
Empirical absorption correction using spherical harmonics,
 implemented in SCALE3 ABSPACK scaling algorithm.
;
_exptl_crystal_colour 'clear colourless'
_exptl_crystal_colour_lustre clear
_exptl_crystal_colour_primary colourless
_exptl_crystal_density_diffrn 1.373
_exptl_crystal_description irregular
_exptl_crystal_F_000 1384
_exptl_crystal_size_max 0.04
_exptl_crystal_size_mid 0.02
_exptl_crystal_size_min 0.01
_refine_diff_density_max 2.891
_refine_diff_density_min -1.563
_refine_diff_density_rms 0.099
_refine_ls_extinction_method none
_refine_ls_goodness_of_fit_ref 1.032
_refine_ls_hydrogen_treatment constr
_refine_ls_matrix_type full
_refine_ls_number_parameters 725
_refine_ls_number_reflns 13018
_refine_ls_number_restraints 122
_refine_ls_restrained_S_all 1.032
_refine_ls_R_factor_all 0.0401
_refine_ls_R_factor_gt 0.0362
_refine_ls_shift/su_max 0.004
_refine_ls_shift/su_mean 0.000
_refine_ls_structure_factor_coef Fsqd
_refine_ls_weighting_details 'w=1/[\s^2^(Fo^2^)+(0.0551P)^2^+4.0345P] where P=(Fo^2^+2Fc^2^)/3'
_refine_ls_weighting_scheme calc
_refine_ls_wR_factor_gt 0.0936
_refine_ls_wR_factor_ref 0.0967
_reflns_Friedel_coverage 0.000
_reflns_number_gt 11984
_reflns_number_total 13018
_reflns_threshold_expression 'I > 2\s(I)'
_cod_data_source_file d3dt02086j2.cif
_cod_data_source_block sv316-2
_cod_database_code 7713470
_shelx_shelxl_version_number 2018/3
_shelx_space_group_comment
;
The symmetry employed for this shelxl refinement is uniquely defined
by the following loop, which should always be used as a source of
symmetry information in preference to the above space-group names.
They are only intended as comments.
;
_shelx_estimated_absorpt_t_max 0.938
_shelx_estimated_absorpt_t_min 0.782
_olex2_refinement_description
;
1. Fixed Uiso
 At 1.2 times of:
  All C(H) groups, All C(H,H) groups
 At 1.5 times of:
  All C(H,H,H) groups
2. Restrained distances
 C58-S1A
 1.819 with sigma of 0.005
 C58-S1B
 1.819 with sigma of 0.005
 S1A-O1A = S1A-O2A = S1A-O3A
 1.434 with sigma of 0.005
 S1B-O1B = S1B-O2B = S1B-O3B
 1.434 with sigma of 0.005
 C58-O1A = C58-O2A = C58-O3A
 2.561 with sigma of 0.01
 C58-O1B = C58-O2B = C58-O3B
 2.561 with sigma of 0.01
 O1A-O2A = O2A-O3A = O3A-O1A
 2.423 with sigma of 0.01
 O1B-O2B = O2B-O3B = O3B-O1B
 2.423 with sigma of 0.01
3. Uiso/Uaniso restraints and constraints
S1A \\sim O1A \\sim O2A \\sim O3A \\sim S1B \\sim O1B \\sim O2B \\sim O3B:
within 2A with sigma of 0.01 and sigma for terminal atoms of 0.02
Uanis(S1A) = Uanis(S1B)
Uanis(O1A) = Uanis(O1B)
Uanis(O2A) = Uanis(O2B)
Uanis(O3A) = Uanis(O3B)
4. Others
 Sof(S1B)=Sof(O1B)=Sof(O2B)=Sof(O3B)=1-FVAR(1)
 Sof(S1A)=Sof(O1A)=Sof(O2A)=Sof(O3A)=FVAR(1)
5.a Ternary CH refined with riding coordinates:
 C4(H4), C8(H8), C16(H16), C25(H25), C28(H28), C40(H40), C43(H43), C52(H52),
 C55(H55)
5.b Secondary CH2 refined with riding coordinates:
 C59(H59A,H59B), C60(H60A,H60B)
5.c Aromatic/amide H refined with riding coordinates:
 C1(H1), C2(H2), C11(H11), C12(H12), C13(H13), C21(H21), C22(H22), C23(H23),
 C32(H32), C33(H33), C36(H36), C37(H37), C38(H38), C48(H48), C49(H49), C50(H50)
5.d Idealised Me refined as rotating group:
 C5(H5A,H5B,H5C), C6(H6A,H6B,H6C), C7(H7A,H7B,H7C), C9(H9A,H9B,H9C), C17(H17A,
 H17B,H17C), C18(H18A,H18B,H18C), C26(H26A,H26B,H26C), C27(H27A,H27B,H27C),
 C29(H29A,H29B,H29C), C30(H30A,H30B,H30C), C41(H41A,H41B,H41C), C42(H42A,H42B,
 H42C), C44(H44A,H44B,H44C), C45(H45A,H45B,H45C), C53(H53A,H53B,H53C), C54(H54A,
 H54B,H54C), C56(H56A,H56B,H56C), C57(H57A,H57B,H57C)
;
_olex2_exptl_crystal_mounting_method 'mounted on a LithoLoop'
_olex2_submission_special_instructions 'No special instructions were received'
_oxdiff_exptl_absorpt_empirical_details
;
Empirical correction (ABSPACK) includes:
- Absorption correction using spherical harmonics
- Frame scaling
;

loop_
_space_group_symop_operation_xyz
'x, y, z'
'-x, -y, -z'

loop_
_atom_site_label
_atom_site_type_symbol
_atom_site_fract_x
_atom_site_fract_y
_atom_site_fract_z
_atom_site_U_iso_or_equiv
_atom_site_adp_type
_atom_site_occupancy
_atom_site_site_symmetry_order
_atom_site_calc_flag
_atom_site_refinement_flags_posn
_atom_site_refinement_flags_adp
_atom_site_refinement_flags_occupancy
_atom_site_disorder_assembly
_atom_site_disorder_group
Au1 Au 0.33703(2) 0.22147(2) 0.78835(2) 0.02347(6) Uani 1 1 d . . . . .
N1 N 0.5047(3) 0.41273(19) 0.67303(15) 0.0257(6) Uani 1 1 d . . . . .
N2 N 0.5840(3) 0.46921(19) 0.78182(15) 0.0252(6) Uani 1 1 d . . . . .
N3 N 0.4508(3) 0.35326(18) 0.82190(14) 0.0258(6) Uani 1 1 d . . . . .
N4 N 0.1847(3) 0.04790(19) 0.68346(15) 0.0265(6) Uani 1 1 d . . . . .
N5 N 0.1950(3) 0.03019(18) 0.78215(15) 0.0247(6) Uani 1 1 d . . . . .
C1 C 0.5927(3) 0.4814(2) 0.72126(17) 0.0257(7) Uani 1 1 d . . . . .
H1 H 0.652435 0.531151 0.714359 0.031 Uiso 1 1 calc R . . . .
C2 C 0.4326(3) 0.3546(2) 0.70261(18) 0.0258(7) Uani 1 1 d . . . . .
H2 H 0.361866 0.300757 0.678990 0.031 Uiso 1 1 calc R . . . .
C3 C 0.4817(3) 0.3887(2) 0.77227(18) 0.0249(7) Uani 1 1 d . . . . .
C4 C 0.4314(4) 0.4109(2) 0.88392(19) 0.0335(8) Uani 1 1 d . . . . .
H4 H 0.495751 0.472445 0.895194 0.040 Uiso 1 1 calc R . . . .
C5 C 0.2913(5) 0.4187(3) 0.8733(3) 0.0490(11) Uani 1 1 d . . . . .
H5A H 0.273639 0.442398 0.834970 0.074 Uiso 1 1 calc GR . . . .
H5B H 0.282580 0.459569 0.914506 0.074 Uiso 1 1 calc GR . . . .
H5C H 0.226867 0.359207 0.863469 0.074 Uiso 1 1 calc GR . . . .
C6 C 0.4631(6) 0.3732(3) 0.9424(2) 0.0493(11) Uani 1 1 d . . . . .
H6A H 0.403916 0.311618 0.931168 0.074 Uiso 1 1 calc GR . . . .
H6B H 0.449543 0.410792 0.983726 0.074 Uiso 1 1 calc GR . . . .
H6C H 0.556253 0.372813 0.949917 0.074 Uiso 1 1 calc GR . . . .
C7 C 0.8060(8) 0.3428(4) 0.8734(4) 0.0760(18) Uani 1 1 d . . . . .
H7A H 0.874712 0.372670 0.916115 0.114 Uiso 1 1 calc GR . . . .
H7B H 0.826466 0.290352 0.847357 0.114 Uiso 1 1 calc GR . . . .
H7C H 0.718601 0.323362 0.883409 0.114 Uiso 1 1 calc GR . . . .
C8 C 0.8032(4) 0.4080(3) 0.8322(2) 0.0430(10) Uani 1 1 d . . . . .
H8 H 0.727168 0.377525 0.791091 0.052 Uiso 1 1 calc R . . . .
C9 C 0.9312(7) 0.4307(4) 0.8078(4) 0.0702(16) Uani 1 1 d . . . . .
H9A H 0.923537 0.468593 0.778097 0.105 Uiso 1 1 calc GR . . . .
H9B H 0.945011 0.375026 0.782479 0.105 Uiso 1 1 calc GR . . . .
H9C H 1.007244 0.463068 0.847064 0.105 Uiso 1 1 calc GR . . . .
C10 C 0.7794(4) 0.4931(3) 0.8712(2) 0.0368(8) Uani 1 1 d . . . . .
C11 C 0.8649(5) 0.5462(3) 0.9343(2) 0.0457(10) Uani 1 1 d . . . . .
H11 H 0.934026 0.526350 0.954461 0.055 Uiso 1 1 calc R . . . .
C12 C 0.8491(5) 0.6276(3) 0.9676(2) 0.0483(11) Uani 1 1 d . . . . .
H12 H 0.906772 0.662284 1.010859 0.058 Uiso 1 1 calc R . . . .
C13 C 0.7518(5) 0.6591(3) 0.9392(2) 0.0426(10) Uani 1 1 d . . . . .
H13 H 0.744785 0.715870 0.962471 0.051 Uiso 1 1 calc R . . . .
C14 C 0.6631(4) 0.6085(2) 0.87655(19) 0.0325(8) Uani 1 1 d . . . . .
C15 C 0.6780(4) 0.5258(2) 0.84520(18) 0.0289(7) Uani 1 1 d . . . . .
C16 C 0.5573(5) 0.6445(3) 0.8448(2) 0.0414(9) Uani 1 1 d . . . . .
H16 H 0.496382 0.595263 0.804184 0.050 Uiso 1 1 calc R . . . .
C17 C 0.4732(5) 0.6734(3) 0.8931(2) 0.0458(10) Uani 1 1 d . . . . .
H17A H 0.428284 0.621867 0.906570 0.069 Uiso 1 1 calc GR . . . .
H17B H 0.406204 0.695461 0.870259 0.069 Uiso 1 1 calc GR . . . .
H17C H 0.530958 0.721438 0.933579 0.069 Uiso 1 1 calc GR . . . .
C18 C 0.6249(7) 0.7226(3) 0.8202(3) 0.0598(14) Uani 1 1 d . . . . .
H18A H 0.692029 0.769170 0.858442 0.090 Uiso 1 1 calc GR . . . .
H18B H 0.557555 0.748017 0.801944 0.090 Uiso 1 1 calc GR . . . .
H18C H 0.668225 0.700335 0.784589 0.090 Uiso 1 1 calc GR . . . .
C19 C 0.4671(4) 0.4066(2) 0.60201(18) 0.0280(7) Uani 1 1 d . . . . .
C20 C 0.3601(4) 0.4380(3) 0.5823(2) 0.0358(8) Uani 1 1 d . . . . .
C21 C 0.3207(5) 0.4290(3) 0.5137(3) 0.0505(12) Uani 1 1 d . . . . .
H21 H 0.247818 0.448870 0.497981 0.061 Uiso 1 1 calc R . . . .
C22 C 0.3857(6) 0.3918(3) 0.4680(2) 0.0565(14) Uani 1 1 d . . . . .
H22 H 0.357493 0.386823 0.421353 0.068 Uiso 1 1 calc R . . . .
C23 C 0.4911(5) 0.3616(3) 0.4890(2) 0.0469(11) Uani 1 1 d . . . . .
H23 H 0.534577 0.336072 0.456554 0.056 Uiso 1 1 calc R . . . .
C24 C 0.5347(4) 0.3681(2) 0.55721(19) 0.0342(8) Uani 1 1 d . . . . .
C25 C 0.6515(5) 0.3361(3) 0.5813(2) 0.0395(9) Uani 1 1 d . . . . .
H25 H 0.634732 0.313416 0.620421 0.047 Uiso 1 1 calc R . . . .
C26 C 0.6684(6) 0.2593(3) 0.5263(3) 0.0586(14) Uani 1 1 d . . . . .
H26A H 0.581261 0.214179 0.504100 0.088 Uiso 1 1 calc GR . . . .
H26B H 0.729117 0.231401 0.547343 0.088 Uiso 1 1 calc GR . . . .
H26C H 0.705622 0.283315 0.492513 0.088 Uiso 1 1 calc GR . . . .
C27 C 0.7819(5) 0.4134(3) 0.6065(3) 0.0486(11) Uani 1 1 d . . . . .
H27A H 0.771461 0.463297 0.640937 0.073 Uiso 1 1 calc GR . . . .
H27B H 0.804245 0.433817 0.568233 0.073 Uiso 1 1 calc GR . . . .
H27C H 0.853737 0.392690 0.626473 0.073 Uiso 1 1 calc GR . . . .
C28 C 0.2912(4) 0.4822(3) 0.6333(3) 0.0435(10) Uani 1 1 d . . . . .
H28 H 0.322169 0.470579 0.677122 0.052 Uiso 1 1 calc R . . . .
C29 C 0.1397(6) 0.4436(4) 0.6123(4) 0.084(2) Uani 1 1 d . . . . .
H29A H 0.105617 0.454812 0.569825 0.126 Uiso 1 1 calc GR . . . .
H29B H 0.101563 0.472433 0.648061 0.126 Uiso 1 1 calc GR . . . .
H29C H 0.114188 0.378632 0.605614 0.126 Uiso 1 1 calc GR . . . .
C30 C 0.3337(6) 0.5833(4) 0.6468(3) 0.0598(13) Uani 1 1 d . . . . .
H30A H 0.431447 0.606654 0.659469 0.090 Uiso 1 1 calc GR . . . .
H30B H 0.298101 0.611134 0.684079 0.090 Uiso 1 1 calc GR . . . .
H30C H 0.298998 0.597368 0.605753 0.090 Uiso 1 1 calc GR . . . .
C31 C 0.2306(3) 0.0922(2) 0.75049(18) 0.0242(6) Uani 1 1 d . . . . .
C32 C 0.1277(4) -0.0533(2) 0.7356(2) 0.0313(8) Uani 1 1 d . . . . .
H32 H 0.092701 -0.107768 0.745395 0.038 Uiso 1 1 calc R . . . .
C33 C 0.1215(4) -0.0419(2) 0.6735(2) 0.0321(8) Uani 1 1 d . . . . .
H33 H 0.081191 -0.087086 0.631022 0.038 Uiso 1 1 calc R . . . .
C34 C 0.2060(4) 0.0902(2) 0.63144(18) 0.0276(7) Uani 1 1 d . . . . .
C35 C 0.1079(4) 0.1258(2) 0.6056(2) 0.0326(8) Uani 1 1 d . . . . .
C36 C 0.1343(4) 0.1693(3) 0.5570(2) 0.0371(9) Uani 1 1 d . . . . .
H36 H 0.069845 0.193601 0.537976 0.045 Uiso 1 1 calc R . . . .
C37 C 0.2514(5) 0.1777(3) 0.5360(2) 0.0398(9) Uani 1 1 d . . . . .
H37 H 0.267366 0.208124 0.503310 0.048 Uiso 1 1 calc R . . . .
C38 C 0.3468(4) 0.1416(3) 0.5627(2) 0.0376(9) Uani 1 1 d . . . . .
H38 H 0.426826 0.146991 0.547464 0.045 Uiso 1 1 calc R . . . .
C39 C 0.3263(4) 0.0976(2) 0.61153(19) 0.0314(8) Uani 1 1 d . . . . .
C40 C 0.4317(4) 0.0600(3) 0.6409(2) 0.0340(8) Uani 1 1 d . . . . .
H40 H 0.399691 0.033912 0.676098 0.041 Uiso 1 1 calc R . . . .
C41 C 0.4487(6) -0.0157(4) 0.5859(3) 0.0610(14) Uani 1 1 d . . . . .
H41A H 0.363950 -0.064325 0.567446 0.091 Uiso 1 1 calc GR . . . .
H41B H 0.517881 -0.038752 0.605547 0.091 Uiso 1 1 calc GR . . . .
H41C H 0.475049 0.007339 0.549398 0.091 Uiso 1 1 calc GR . . . .
C42 C 0.5642(5) 0.1330(4) 0.6757(3) 0.0528(12) Uani 1 1 d . . . . .
H42A H 0.598391 0.159452 0.642202 0.079 Uiso 1 1 calc GR . . . .
H42B H 0.628640 0.106727 0.695641 0.079 Uiso 1 1 calc GR . . . .
H42C H 0.550934 0.179866 0.711609 0.079 Uiso 1 1 calc GR . . . .
C43 C -0.0203(4) 0.1183(3) 0.6290(2) 0.0400(9) Uani 1 1 d . . . . .
H43 H -0.025460 0.077202 0.657912 0.048 Uiso 1 1 calc R . . . .
C44 C -0.0202(5) 0.2104(3) 0.6726(3) 0.0538(12) Uani 1 1 d . . . . .
H44A H 0.058893 0.235160 0.710818 0.081 Uiso 1 1 calc GR . . . .
H44B H -0.100965 0.203388 0.689924 0.081 Uiso 1 1 calc GR . . . .
H44C H -0.018399 0.251336 0.644795 0.081 Uiso 1 1 calc GR . . . .
C45 C -0.1423(5) 0.0774(3) 0.5685(3) 0.0496(11) Uani 1 1 d . . . . .
H45A H -0.140182 0.117016 0.539595 0.074 Uiso 1 1 calc GR . . . .
H45B H -0.224001 0.070707 0.585061 0.074 Uiso 1 1 calc GR . . . .
H45C H -0.141014 0.018279 0.541990 0.074 Uiso 1 1 calc GR . . . .
C46 C 0.2248(4) 0.0496(2) 0.85520(18) 0.0273(7) Uani 1 1 d . . . . .
C47 C 0.3516(4) 0.0526(3) 0.8886(2) 0.0326(8) Uani 1 1 d . . . . .
C48 C 0.3787(5) 0.0744(3) 0.9592(2) 0.0418(9) Uani 1 1 d . . . . .
H48 H 0.464380 0.078343 0.983992 0.050 Uiso 1 1 calc R . . . .
C49 C 0.2830(5) 0.0902(3) 0.9938(2) 0.0443(10) Uani 1 1 d . . . . .
H49 H 0.303591 0.104932 1.041996 0.053 Uiso 1 1 calc R . . . .
C50 C 0.1577(5) 0.0847(3) 0.9589(2) 0.0422(10) Uani 1 1 d . . . . .
H50 H 0.092561 0.094912 0.983380 0.051 Uiso 1 1 calc R . . . .
C51 C 0.1255(4) 0.0643(2) 0.8885(2) 0.0327(8) Uani 1 1 d . . . . .
C52 C -0.0119(4) 0.0584(3) 0.8501(3) 0.0423(10) Uani 1 1 d . . . . .
H52 H -0.016146 0.038283 0.800333 0.051 Uiso 1 1 calc R . . . .
C53 C -0.0359(6) 0.1510(4) 0.8670(4) 0.0737(19) Uani 1 1 d . . . . .
H53A H -0.043880 0.168758 0.914131 0.111 Uiso 1 1 calc GR . . . .
H53B H -0.118510 0.147615 0.836302 0.111 Uiso 1 1 calc GR . . . .
H53C H 0.039340 0.195699 0.861414 0.111 Uiso 1 1 calc GR . . . .
C54 C -0.1211(5) -0.0110(3) 0.8646(3) 0.0566(13) Uani 1 1 d . . . . .
H54A H -0.105467 -0.069767 0.852234 0.085 Uiso 1 1 calc GR . . . .
H54B H -0.208502 -0.015303 0.837809 0.085 Uiso 1 1 calc GR . . . .
H54C H -0.119486 0.007519 0.913114 0.085 Uiso 1 1 calc GR . . . .
C55 C 0.4547(4) 0.0304(3) 0.8505(2) 0.0409(9) Uani 1 1 d . . . . .
H55 H 0.417034 0.021235 0.801333 0.049 Uiso 1 1 calc R . . . .
C56 C 0.4763(7) -0.0570(4) 0.8561(3) 0.0644(15) Uani 1 1 d . . . . .
H56A H 0.519160 -0.049279 0.903286 0.097 Uiso 1 1 calc GR . . . .
H56B H 0.533668 -0.074344 0.826473 0.097 Uiso 1 1 calc GR . . . .
H56C H 0.389944 -0.104039 0.842188 0.097 Uiso 1 1 calc GR . . . .
C57 C 0.5831(6) 0.1059(5) 0.8727(5) 0.089(2) Uani 1 1 d . . . . .
H57A H 0.564055 0.161867 0.870560 0.133 Uiso 1 1 calc GR . . . .
H57B H 0.641475 0.092498 0.842552 0.133 Uiso 1 1 calc GR . . . .
H57C H 0.627509 0.112860 0.919465 0.133 Uiso 1 1 calc GR . . . .
Cl1 Cl 0.1320(2) 0.85747(10) 0.93432(9) 0.0856(5) Uani 1 1 d . . . . .
Cl2 Cl 0.19315(14) 0.70084(11) 0.96126(8) 0.0674(3) Uani 1 1 d . . . . .
C59 C 0.1071(6) 0.7414(3) 0.9015(3) 0.0542(12) Uani 1 1 d . . . . .
H59A H 0.139234 0.729508 0.859392 0.065 Uiso 1 1 calc R . . . .
H59B H 0.010348 0.708923 0.889784 0.065 Uiso 1 1 calc R . . . .
Cl3 Cl 0.76792(15) 0.91536(13) 0.65613(11) 0.0855(5) Uani 1 1 d . . . . .
Cl4 Cl 0.52117(17) 0.81832(10) 0.68017(7) 0.0720(4) Uani 1 1 d . . . . .
C60 C 0.6908(6) 0.8253(4) 0.6828(3) 0.0684(17) Uani 1 1 d . . . . .
H60A H 0.738471 0.833304 0.729779 0.082 Uiso 1 1 calc R . . . .
H60B H 0.695953 0.768572 0.652963 0.082 Uiso 1 1 calc R . . . .
F1 F 0.9793(3) 0.61389(19) 0.60040(17) 0.0616(8) Uani 1 1 d . . . . .
F2 F 1.1296(3) 0.7341(2) 0.6666(2) 0.0745(10) Uani 1 1 d . . . . .
F3 F 0.9441(3) 0.74269(19) 0.61450(16) 0.0582(7) Uani 1 1 d . . . . .
C58 C 0.9975(5) 0.6931(3) 0.6469(2) 0.0523(12) Uani 1 1 d D . . . .
S1A S 0.92215(17) 0.67842(11) 0.71712(7) 0.0430(4) Uani 0.856(4) 1 d D U P A 1
O1A O 0.9580(4) 0.77002(18) 0.76098(17) 0.0441(8) Uani 0.856(4) 1 d D U P A 1
O2A O 0.9948(5) 0.6248(3) 0.7448(2) 0.0692(13) Uani 0.856(4) 1 d D U P A 1
O3A O 0.7847(3) 0.6375(2) 0.68627(15) 0.0351(7) Uani 0.856(4) 1 d D U P A 1
S1B S 0.9557(10) 0.6862(7) 0.7267(3) 0.0430(4) Uani 0.144(4) 1 d D U P A 2
O1B O 1.0583(15) 0.7624(9) 0.7756(5) 0.0441(8) Uani 0.144(4) 1 d D U P A 2
O2B O 0.971(2) 0.6011(9) 0.7304(9) 0.0692(13) Uani 0.144(4) 1 d D U P A 2
O3B O 0.8251(11) 0.6943(12) 0.7213(7) 0.0351(7) Uani 0.144(4) 1 d D U P A 2

loop_
_atom_site_aniso_label
_atom_site_aniso_U_11
_atom_site_aniso_U_22
_atom_site_aniso_U_33
_atom_site_aniso_U_23
_atom_site_aniso_U_13
_atom_site_aniso_U_12
Au1 0.02839(8) 0.02026(8) 0.02011(8) 0.00804(5) 0.00467(5) 0.00332(5)
N1 0.0306(14) 0.0263(14) 0.0209(14) 0.0112(12) 0.0054(11) 0.0064(11)
N2 0.0315(14) 0.0219(13) 0.0189(14) 0.0069(11) 0.0037(11) 0.0030(11)
N3 0.0346(15) 0.0182(13) 0.0190(14) 0.0057(11) 0.0055(11) -0.0013(11)
N4 0.0306(14) 0.0216(13) 0.0253(15) 0.0080(12) 0.0027(12) 0.0060(11)
N5 0.0264(14) 0.0194(13) 0.0285(15) 0.0103(12) 0.0049(11) 0.0054(10)
C1 0.0306(17) 0.0253(16) 0.0211(17) 0.0102(14) 0.0043(13) 0.0062(13)
C2 0.0301(17) 0.0239(16) 0.0222(17) 0.0112(14) 0.0051(13) 0.0026(13)
C3 0.0296(16) 0.0196(15) 0.0233(17) 0.0072(13) 0.0055(13) 0.0037(12)
C4 0.049(2) 0.0227(16) 0.0243(18) 0.0057(14) 0.0133(16) 0.0009(15)
C5 0.056(3) 0.044(2) 0.047(3) 0.008(2) 0.021(2) 0.013(2)
C6 0.077(3) 0.045(2) 0.024(2) 0.0140(19) 0.015(2) 0.009(2)
C7 0.101(5) 0.064(4) 0.089(5) 0.046(4) 0.031(4) 0.043(3)
C8 0.042(2) 0.038(2) 0.043(2) 0.0114(19) -0.0035(18) 0.0135(17)
C9 0.086(4) 0.055(3) 0.078(4) 0.019(3) 0.039(3) 0.023(3)
C10 0.038(2) 0.035(2) 0.033(2) 0.0157(17) 0.0021(16) 0.0038(16)
C11 0.042(2) 0.050(3) 0.035(2) 0.015(2) -0.0043(18) 0.0014(19)
C12 0.048(2) 0.049(3) 0.027(2) 0.0045(19) -0.0039(18) -0.007(2)
C13 0.055(2) 0.032(2) 0.029(2) 0.0057(17) 0.0100(18) -0.0045(18)
C14 0.042(2) 0.0264(17) 0.0243(18) 0.0089(15) 0.0094(15) 0.0003(15)
C15 0.0354(18) 0.0249(16) 0.0207(17) 0.0092(14) 0.0026(14) -0.0005(14)
C16 0.065(3) 0.0290(19) 0.030(2) 0.0100(17) 0.0099(19) 0.0150(18)
C17 0.061(3) 0.039(2) 0.043(2) 0.0159(19) 0.018(2) 0.018(2)
C18 0.104(4) 0.046(3) 0.054(3) 0.030(2) 0.042(3) 0.035(3)
C19 0.0357(18) 0.0265(16) 0.0195(17) 0.0118(14) 0.0038(14) 0.0022(14)
C20 0.0366(19) 0.0340(19) 0.036(2) 0.0197(17) 0.0037(16) 0.0044(15)
C21 0.052(3) 0.050(3) 0.044(3) 0.028(2) -0.006(2) 0.003(2)
C22 0.079(3) 0.046(3) 0.027(2) 0.019(2) -0.008(2) -0.006(2)
C23 0.074(3) 0.035(2) 0.024(2) 0.0084(17) 0.014(2) 0.003(2)
C24 0.049(2) 0.0268(17) 0.0251(19) 0.0097(15) 0.0125(16) 0.0045(16)
C25 0.055(2) 0.036(2) 0.035(2) 0.0146(17) 0.0209(19) 0.0165(18)
C26 0.081(4) 0.040(2) 0.067(3) 0.016(2) 0.043(3) 0.021(2)
C27 0.045(2) 0.048(3) 0.056(3) 0.015(2) 0.018(2) 0.016(2)
C28 0.039(2) 0.045(2) 0.058(3) 0.032(2) 0.0136(19) 0.0146(18)
C29 0.042(3) 0.060(3) 0.142(7) 0.017(4) 0.022(3) 0.012(2)
C30 0.076(4) 0.048(3) 0.059(3) 0.019(2) 0.028(3) 0.015(2)
C31 0.0265(16) 0.0210(15) 0.0251(17) 0.0073(13) 0.0050(13) 0.0075(12)
C32 0.0329(18) 0.0213(16) 0.036(2) 0.0100(15) 0.0021(15) 0.0039(13)
C33 0.0364(19) 0.0219(16) 0.032(2) 0.0076(15) 0.0000(15) 0.0043(14)
C34 0.0353(18) 0.0193(15) 0.0228(17) 0.0052(13) 0.0005(14) 0.0038(13)
C35 0.0389(19) 0.0238(16) 0.0282(19) 0.0056(15) -0.0038(15) 0.0077(14)
C36 0.048(2) 0.0267(18) 0.029(2) 0.0092(16) -0.0049(17) 0.0071(16)
C37 0.058(3) 0.0304(19) 0.0237(19) 0.0115(16) 0.0008(17) 0.0038(17)
C38 0.049(2) 0.0316(19) 0.0258(19) 0.0068(16) 0.0067(17) 0.0048(17)
C39 0.040(2) 0.0266(17) 0.0226(18) 0.0041(14) 0.0037(15) 0.0073(15)
C40 0.042(2) 0.0361(19) 0.0279(19) 0.0105(16) 0.0113(16) 0.0153(16)
C41 0.082(4) 0.060(3) 0.046(3) 0.007(2) 0.007(3) 0.044(3)
C42 0.038(2) 0.057(3) 0.059(3) 0.016(2) 0.005(2) 0.016(2)
C43 0.038(2) 0.035(2) 0.048(2) 0.0176(19) 0.0032(18) 0.0137(16)
C44 0.051(3) 0.050(3) 0.053(3) 0.002(2) 0.007(2) 0.018(2)
C45 0.039(2) 0.042(2) 0.057(3) 0.011(2) -0.006(2) 0.0101(18)
C46 0.0363(18) 0.0209(15) 0.0245(18) 0.0096(14) 0.0070(14) 0.0057(13)
C47 0.0355(19) 0.0322(18) 0.031(2) 0.0154(16) 0.0066(15) 0.0074(15)
C48 0.050(2) 0.039(2) 0.030(2) 0.0145(18) 0.0010(18) 0.0054(18)
C49 0.068(3) 0.034(2) 0.025(2) 0.0093(17) 0.0108(19) 0.0057(19)
C50 0.061(3) 0.0301(19) 0.041(2) 0.0116(18) 0.026(2) 0.0133(18)
C51 0.040(2) 0.0230(16) 0.039(2) 0.0126(15) 0.0161(17) 0.0091(14)
C52 0.039(2) 0.043(2) 0.058(3) 0.024(2) 0.023(2) 0.0186(18)
C53 0.054(3) 0.050(3) 0.141(6) 0.051(4) 0.038(4) 0.028(2)
C54 0.044(2) 0.049(3) 0.082(4) 0.029(3) 0.021(2) 0.009(2)
C55 0.035(2) 0.059(3) 0.038(2) 0.028(2) 0.0081(17) 0.0181(19)
C56 0.088(4) 0.061(3) 0.064(4) 0.025(3) 0.038(3) 0.038(3)
C57 0.042(3) 0.071(4) 0.158(8) 0.032(4) 0.042(4) 0.016(3)
Cl1 0.1439(16) 0.0492(7) 0.0652(9) 0.0196(7) 0.0299(10) 0.0262(9)
Cl2 0.0628(8) 0.0767(9) 0.0687(9) 0.0297(7) 0.0129(6) 0.0259(7)
C59 0.073(3) 0.049(3) 0.046(3) 0.017(2) 0.017(2) 0.021(2)
Cl3 0.0540(7) 0.1028(12) 0.1186(14) 0.0722(12) 0.0161(8) 0.0210(8)
Cl4 0.0927(10) 0.0614(8) 0.0552(8) 0.0278(6) 0.0230(7) -0.0022(7)
C60 0.083(4) 0.045(3) 0.061(3) 0.019(3) -0.014(3) 0.009(3)
F1 0.0650(18) 0.0407(14) 0.071(2) 0.0051(14) 0.0172(15) 0.0138(13)
F2 0.0470(16) 0.0561(18) 0.108(3) 0.0104(18) 0.0214(17) 0.0070(14)
F3 0.0740(19) 0.0491(15) 0.0662(19) 0.0321(14) 0.0294(15) 0.0216(14)
C58 0.049(3) 0.037(2) 0.065(3) 0.013(2) 0.010(2) 0.0084(19)
S1A 0.0487(10) 0.0298(6) 0.0367(6) 0.0129(5) -0.0080(6) -0.0034(6)
O1A 0.054(2) 0.0284(15) 0.0413(19) 0.0115(14) 0.0064(16) -0.0009(14)
O2A 0.090(3) 0.035(2) 0.059(3) 0.013(2) -0.024(2) 0.005(2)
O3A 0.0411(17) 0.0313(16) 0.0300(17) 0.0155(13) 0.0080(13) 0.0002(13)
S1B 0.0487(10) 0.0298(6) 0.0367(6) 0.0129(5) -0.0080(6) -0.0034(6)
O1B 0.054(2) 0.0284(15) 0.0413(19) 0.0115(14) 0.0064(16) -0.0009(14)
O2B 0.090(3) 0.035(2) 0.059(3) 0.013(2) -0.024(2) 0.005(2)
O3B 0.0411(17) 0.0313(16) 0.0300(17) 0.0155(13) 0.0080(13) 0.0002(13)

loop_
_atom_type_symbol
_atom_type_description
_atom_type_scat_dispersion_real
_atom_type_scat_dispersion_imag
_atom_type_scat_source
C C 0.0181 0.0091 'International Tables Vol C Tables 4.2.6.8 and 6.1.1.4'
H H 0.0000 0.0000 'International Tables Vol C Tables 4.2.6.8 and 6.1.1.4'
Au Au -4.4197 7.2980 'International Tables Vol C Tables 4.2.6.8 and 6.1.1.4'
Cl Cl 0.3639 0.7018 'International Tables Vol C Tables 4.2.6.8 and 6.1.1.4'
F F 0.0727 0.0534 'International Tables Vol C Tables 4.2.6.8 and 6.1.1.4'
N N 0.0311 0.0180 'International Tables Vol C Tables 4.2.6.8 and 6.1.1.4'
O O 0.0492 0.0322 'International Tables Vol C Tables 4.2.6.8 and 6.1.1.4'
S S 0.3331 0.5567 'International Tables Vol C Tables 4.2.6.8 and 6.1.1.4'

loop_
_exptl_crystal_face_index_h
_exptl_crystal_face_index_k
_exptl_crystal_face_index_l
_exptl_crystal_face_perp_dist
2 -8 -7 0.0447
-2 4 -12 0.0512
-3 10 0 0.0624
0 3 11 0.0427
3 -10 3 0.0617
-3 10 -5 0.0480

loop_
_geom_angle_atom_site_label_1
_geom_angle_atom_site_label_2
_geom_angle_atom_site_label_3
_geom_angle
_geom_angle_site_symmetry_1
_geom_angle_site_symmetry_3
_geom_angle_publ_flag
C31 Au1 N3 176.42(12) . . ?
C1 N1 C2 109.2(3) . . ?
C1 N1 C19 126.1(3) . . ?
C2 N1 C19 123.5(3) . . ?
C1 N2 C3 109.7(3) . . ?
C1 N2 C15 123.2(3) . . ?
C3 N2 C15 126.7(3) . . ?
C3 N3 Au1 114.7(2) . . ?
C3 N3 C4 119.6(3) . . ?
C4 N3 Au1 117.2(2) . . ?
C31 N4 C33 110.2(3) . . ?
C31 N4 C34 123.2(3) . . ?
C33 N4 C34 126.6(3) . . ?
C31 N5 C32 110.9(3) . . ?
C31 N5 C46 123.7(3) . . ?
C32 N5 C46 125.4(3) . . ?
N1 C1 N2 108.7(3) . . ?
C3 C2 N1 108.1(3) . . ?
N3 C3 N2 125.5(3) . . ?
N3 C3 C2 130.0(3) . . ?
C2 C3 N2 104.2(3) . . ?
N3 C4 C5 111.3(3) . . ?
N3 C4 C6 108.9(3) . . ?
C5 C4 C6 111.5(4) . . ?
C7 C8 C9 111.2(5) . . ?
C10 C8 C7 112.2(4) . . ?
C10 C8 C9 110.4(4) . . ?
C11 C10 C8 120.4(4) . . ?
C11 C10 C15 116.6(4) . . ?
C15 C10 C8 122.9(4) . . ?
C12 C11 C10 120.4(4) . . ?
C13 C12 C11 121.3(4) . . ?
C12 C13 C14 120.7(4) . . ?
C13 C14 C16 120.4(4) . . ?
C15 C14 C13 117.0(4) . . ?
C15 C14 C16 122.6(3) . . ?
C10 C15 N2 117.2(3) . . ?
C14 C15 N2 118.8(3) . . ?
C14 C15 C10 123.9(4) . . ?
C14 C16 C18 109.3(4) . . ?
C17 C16 C14 112.5(3) . . ?
C17 C16 C18 111.0(4) . . ?
C20 C19 N1 116.7(3) . . ?
C24 C19 N1 119.3(3) . . ?
C24 C19 C20 123.9(4) . . ?
C19 C20 C28 122.2(4) . . ?
C21 C20 C19 116.7(4) . . ?
C21 C20 C28 121.0(4) . . ?
C22 C21 C20 121.0(5) . . ?
C21 C22 C23 121.0(4) . . ?
C22 C23 C24 120.7(5) . . ?
C19 C24 C23 116.6(4) . . ?
C19 C24 C25 121.9(3) . . ?
C23 C24 C25 121.5(4) . . ?
C24 C25 C26 113.1(4) . . ?
C24 C25 C27 111.1(3) . . ?
C27 C25 C26 108.9(4) . . ?
C29 C28 C20 113.3(5) . . ?
C30 C28 C20 110.7(4) . . ?
C30 C28 C29 110.7(4) . . ?
N4 C31 Au1 124.1(2) . . ?
N5 C31 Au1 130.3(3) . . ?
N5 C31 N4 105.5(3) . . ?
C33 C32 N5 106.3(3) . . ?
C32 C33 N4 107.1(3) . . ?
C35 C34 N4 118.5(3) . . ?
C39 C34 N4 118.2(3) . . ?
C39 C34 C35 123.3(3) . . ?
C34 C35 C43 122.2(3) . . ?
C36 C35 C34 116.8(4) . . ?
C36 C35 C43 121.0(4) . . ?
C37 C36 C35 121.6(4) . . ?
C36 C37 C38 120.2(4) . . ?
C37 C38 C39 120.9(4) . . ?
C34 C39 C40 122.4(3) . . ?
C38 C39 C34 117.3(4) . . ?
C38 C39 C40 120.3(4) . . ?
C39 C40 C41 110.4(3) . . ?
C39 C40 C42 111.8(3) . . ?
C42 C40 C41 111.2(4) . . ?
C35 C43 C44 110.7(4) . . ?
C35 C43 C45 111.1(4) . . ?
C45 C43 C44 111.1(4) . . ?
C47 C46 N5 118.2(3) . . ?
C51 C46 N5 118.2(3) . . ?
C51 C46 C47 123.6(4) . . ?
C46 C47 C55 122.4(3) . . ?
C48 C47 C46 116.8(4) . . ?
C48 C47 C55 120.8(4) . . ?
C49 C48 C47 121.1(4) . . ?
C48 C49 C50 120.5(4) . . ?
C49 C50 C51 120.9(4) . . ?
C46 C51 C52 121.9(4) . . ?
C50 C51 C46 117.1(4) . . ?
C50 C51 C52 121.0(4) . . ?
C51 C52 C53 111.1(4) . . ?
C51 C52 C54 111.1(4) . . ?
C54 C52 C53 110.8(4) . . ?
C56 C55 C47 110.6(4) . . ?
C57 C55 C47 112.2(4) . . ?
C57 C55 C56 112.2(5) . . ?
Cl1 C59 Cl2 111.2(3) . . ?
Cl3 C60 Cl4 110.8(3) . . ?
F1 C58 S1A 111.8(3) . . ?
F1 C58 S1B 115.7(4) . . ?
F2 C58 F1 106.4(4) . . ?
F2 C58 S1A 113.4(3) . . ?
F2 C58 S1B 102.4(4) . . ?
F3 C58 F1 107.0(4) . . ?
F3 C58 F2 106.6(3) . . ?
F3 C58 S1A 111.3(3) . . ?
F3 C58 S1B 117.8(4) . . ?
O1A S1A C58 102.1(2) . . ?
O1A S1A O2A 112.9(2) . . ?
O2A S1A C58 101.9(3) . . ?
O3A S1A C58 104.4(2) . . ?
O3A S1A O1A 115.4(2) . . ?
O3A S1A O2A 117.4(2) . . ?
O1B S1B C58 101.9(5) . . ?
O2B S1B C58 103.1(6) . . ?
O2B S1B O1B 113.2(7) . . ?
O3B S1B C58 106.0(6) . . ?
O3B S1B O1B 114.0(7) . . ?
O3B S1B O2B 116.5(7) . . ?

loop_
_geom_bond_atom_site_label_1
_geom_bond_atom_site_label_2
_geom_bond_distance
_geom_bond_site_symmetry_2
_geom_bond_publ_flag
Au1 N3 2.041(3) . ?
Au1 C31 1.990(3) . ?
N1 C1 1.318(5) . ?
N1 C2 1.392(4) . ?
N1 C19 1.445(4) . ?
N2 C1 1.344(4) . ?
N2 C3 1.416(4) . ?
N2 C15 1.449(5) . ?
N3 C3 1.351(4) . ?
N3 C4 1.475(5) . ?
N4 C31 1.348(5) . ?
N4 C33 1.381(4) . ?
N4 C34 1.440(4) . ?
N5 C31 1.342(4) . ?
N5 C32 1.381(5) . ?
N5 C46 1.445(5) . ?
C2 C3 1.381(5) . ?
C4 C5 1.512(6) . ?
C4 C6 1.521(6) . ?
C7 C8 1.516(7) . ?
C8 C9 1.527(8) . ?
C8 C10 1.515(6) . ?
C10 C11 1.400(6) . ?
C10 C15 1.403(6) . ?
C11 C12 1.388(7) . ?
C12 C13 1.374(7) . ?
C13 C14 1.398(6) . ?
C14 C15 1.389(5) . ?
C14 C16 1.521(6) . ?
C16 C17 1.520(6) . ?
C16 C18 1.535(6) . ?
C19 C20 1.399(6) . ?
C19 C24 1.392(6) . ?
C20 C21 1.388(6) . ?
C20 C28 1.525(6) . ?
C21 C22 1.374(8) . ?
C22 C23 1.379(8) . ?
C23 C24 1.396(6) . ?
C24 C25 1.517(6) . ?
C25 C26 1.535(6) . ?
C25 C27 1.526(6) . ?
C28 C29 1.522(7) . ?
C28 C30 1.514(7) . ?
C32 C33 1.350(6) . ?
C34 C35 1.405(5) . ?
C34 C39 1.398(6) . ?
C35 C36 1.397(6) . ?
C35 C43 1.512(6) . ?
C36 C37 1.376(7) . ?
C37 C38 1.395(6) . ?
C38 C39 1.396(5) . ?
C39 C40 1.515(5) . ?
C40 C41 1.525(6) . ?
C40 C42 1.521(6) . ?
C43 C44 1.535(6) . ?
C43 C45 1.530(6) . ?
C46 C47 1.396(5) . ?
C46 C51 1.395(5) . ?
C47 C48 1.394(6) . ?
C47 C55 1.521(6) . ?
C48 C49 1.381(7) . ?
C49 C50 1.381(7) . ?
C50 C51 1.391(6) . ?
C51 C52 1.517(6) . ?
C52 C53 1.539(6) . ?
C52 C54 1.529(6) . ?
C55 C56 1.508(7) . ?
C55 C57 1.499(7) . ?
Cl1 C59 1.757(5) . ?
Cl2 C59 1.775(5) . ?
Cl3 C60 1.746(6) . ?
Cl4 C60 1.772(7) . ?
F1 C58 1.345(5) . ?
F2 C58 1.340(6) . ?
F3 C58 1.337(5) . ?
C58 S1A 1.824(4) . ?
C58 S1B 1.820(5) . ?
S1A O1A 1.447(3) . ?
S1A O2A 1.452(3) . ?
S1A O3A 1.411(3) . ?
S1B O1B 1.445(5) . ?
S1B O2B 1.437(5) . ?
S1B O3B 1.417(5) . ?
